data_4073845
loop_
_publ_author_name
'Vicente, Jos\'e'
'Arcas, Aurelia'
'Fern\'andez-Hern\'andez, Jes\'us M.'
'Aull\'on, Gabriel'
'Bautista, Delia'

_publ_section_title
;
 Acetonyl Platinum(II) Complexes&#x2020;
;
_journal_issue 25
_journal_name_full Organometallics
_journal_page_first 6155
_journal_paper_doi 10.1021/om700665n
_journal_volume 26
_journal_year 2007
_chemical_formula_sum 'C18 H18 Cl2 N2 Pt'
_chemical_formula_weight 528.33
_chemical_name_systematic
; 
 ? 
;
_space_group_IT_number 2
_symmetry_cell_setting triclinic
_symmetry_space_group_name_Hall '-P 1'
_symmetry_space_group_name_H-M 'P -1'
_atom_sites_solution_hydrogens geom
_atom_sites_solution_primary direct
_atom_sites_solution_secondary difmap
_audit_creation_method SHELXL-97
_cell_angle_alpha 85.016(2)
_cell_angle_beta 80.162(2)
_cell_angle_gamma 87.287(2)
_cell_formula_units_Z 2
_cell_length_a 8.0409(4)
_cell_length_b 10.4023(5)
_cell_length_c 10.8166(5)
_cell_measurement_reflns_used 7890
_cell_measurement_temperature 100(2)
_cell_measurement_theta_max 28.06
_cell_measurement_theta_min 2.57
_cell_volume 887.58(7)
_computing_cell_refinement 'Bruker SAINT'
_computing_data_collection 'Bruker SMART'
_computing_data_reduction 'Bruker SAINT'
_computing_molecular_graphics 'Bruker SHELXTL'
_computing_publication_material 'Bruker SHELXTL'
_computing_structure_refinement 'SHELXL-97 (Sheldrick, 1997)'
_computing_structure_solution 'SHELXS-97 (Sheldrick, 1990)'
_diffrn_ambient_temperature 100(2)
_diffrn_detector_area_resol_mean 8.26
_diffrn_measured_fraction_theta_full 0.981
_diffrn_measured_fraction_theta_max 0.911
_diffrn_measurement_device_type 'Bruker SMART APEX CCD'
_diffrn_measurement_method \w-scan
_diffrn_radiation_monochromator graphite
_diffrn_radiation_source 'fine-focus sealed tube'
_diffrn_radiation_type MoK\a
_diffrn_radiation_wavelength 0.71073
_diffrn_reflns_av_R_equivalents 0.0188
_diffrn_reflns_av_sigmaI/netI 0.0236
_diffrn_reflns_limit_h_max 10
_diffrn_reflns_limit_h_min -10
_diffrn_reflns_limit_k_max 13
_diffrn_reflns_limit_k_min -13
_diffrn_reflns_limit_l_max 14
_diffrn_reflns_limit_l_min -14
_diffrn_reflns_number 10074
_diffrn_reflns_theta_full 26.00
_diffrn_reflns_theta_max 28.08
_diffrn_reflns_theta_min 1.92
_exptl_absorpt_coefficient_mu 8.205
_exptl_absorpt_correction_T_max 0.5598
_exptl_absorpt_correction_T_min 0.3360
_exptl_absorpt_correction_type multi-scan
_exptl_absorpt_process_details SADABS
_exptl_crystal_colour colourless
_exptl_crystal_density_diffrn 1.977
_exptl_crystal_density_method 'not measured'
_exptl_crystal_description prism
_exptl_crystal_F_000 504
_exptl_crystal_size_max 0.17
_exptl_crystal_size_mid 0.10
_exptl_crystal_size_min 0.08
_refine_diff_density_max 1.789
_refine_diff_density_min -0.771
_refine_diff_density_rms 0.129
_refine_ls_extinction_method none
_refine_ls_goodness_of_fit_ref 1.084
_refine_ls_hydrogen_treatment 'rigid methyls, others riding'
_refine_ls_matrix_type full
_refine_ls_number_parameters 212
_refine_ls_number_reflns 3933
_refine_ls_number_restraints 0
_refine_ls_restrained_S_all 1.084
_refine_ls_R_factor_all 0.0200
_refine_ls_R_factor_gt 0.0189
_refine_ls_shift/su_max 0.001
_refine_ls_shift/su_mean 0.000
_refine_ls_structure_factor_coef Fsqd
_refine_ls_weighting_details 'calc w=1/[\s^2^(Fo^2^)+(0.0283P)^2^+0.2948P] where P=(Fo^2^+2Fc^2^)/3'
_refine_ls_weighting_scheme calc
_refine_ls_wR_factor_gt 0.0470
_refine_ls_wR_factor_ref 0.0475
_reflns_number_gt 3788
_reflns_number_total 3933
_reflns_threshold_expression >2sigma(I)
_cod_data_source_file om700665n-file007.cif
_cod_data_source_block jm960as
_cod_database_code 4073845

loop_
_symmetry_equiv_pos_as_xyz
'x, y, z'
'-x, -y, -z'

loop_
_atom_site_label
_atom_site_type_symbol
_atom_site_fract_x
_atom_site_fract_y
_atom_site_fract_z
_atom_site_U_iso_or_equiv
_atom_site_adp_type
_atom_site_occupancy
_atom_site_symmetry_multiplicity
_atom_site_calc_flag
_atom_site_refinement_flags
Pt1 Pt 0.241130(12) 1.014846(10) 0.010686(9) 0.01508(5) Uani 1 1 d .
Cl1 Cl 0.16327(10) 1.21334(7) -0.08105(7) 0.02197(15) Uani 1 1 d .
Cl2 Cl 0.33864(10) 0.93889(7) -0.18506(7) 0.02343(16) Uani 1 1 d .
N1 N 0.3395(3) 0.7525(2) 0.1327(2) 0.0186(5) Uani 1 1 d .
N2 N 0.1260(3) 1.1233(2) 0.2661(2) 0.0176(5) Uani 1 1 d .
C1 C 0.3717(4) 0.6240(3) 0.1777(3) 0.0183(6) Uani 1 1 d .
C2 C 0.3191(3) 0.5262(3) 0.1135(3) 0.0186(6) Uani 1 1 d .
C3 C 0.3528(4) 0.3997(3) 0.1579(3) 0.0219(6) Uani 1 1 d .
H3 H 0.3215 0.3303 0.1161 0.026 Uiso 1 1 calc R
C4 C 0.4314(4) 0.3738(3) 0.2624(3) 0.0226(6) Uani 1 1 d .
H4 H 0.4523 0.2868 0.2921 0.027 Uiso 1 1 calc R
C5 C 0.4799(4) 0.4742(3) 0.3239(3) 0.0204(6) Uani 1 1 d .
H5 H 0.5329 0.4546 0.3957 0.024 Uiso 1 1 calc R
C6 C 0.4526(3) 0.6022(3) 0.2827(3) 0.0176(6) Uani 1 1 d .
C7 C 0.2298(4) 0.5570(3) 0.0028(3) 0.0228(6) Uani 1 1 d .
H7A H 0.2144 0.4771 -0.0350 0.034 Uiso 1 1 calc R
H7B H 0.2974 0.6157 -0.0597 0.034 Uiso 1 1 calc R
H7C H 0.1192 0.5982 0.0310 0.034 Uiso 1 1 calc R
C8 C 0.5047(4) 0.7116(3) 0.3483(3) 0.0228(6) Uani 1 1 d .
H8A H 0.4094 0.7398 0.4103 0.034 Uiso 1 1 calc R
H8B H 0.5394 0.7839 0.2863 0.034 Uiso 1 1 calc R
H8C H 0.5995 0.6826 0.3911 0.034 Uiso 1 1 calc R
C9 C 0.3036(4) 0.8512(3) 0.0865(3) 0.0176(6) Uani 1 1 d .
C11 C 0.0849(3) 1.1765(3) 0.3827(3) 0.0162(5) Uani 1 1 d .
C12 C 0.1533(3) 1.1154(3) 0.4840(3) 0.0174(6) Uani 1 1 d .
C13 C 0.1096(4) 1.1698(3) 0.5986(3) 0.0215(6) Uani 1 1 d .
H13 H 0.1518 1.1308 0.6703 0.026 Uiso 1 1 calc R
C14 C 0.0059(4) 1.2794(3) 0.6101(3) 0.0248(7) Uani 1 1 d .
H14 H -0.0216 1.3150 0.6893 0.030 Uiso 1 1 calc R
C15 C -0.0586(4) 1.3381(3) 0.5070(3) 0.0227(6) Uani 1 1 d .
H15 H -0.1292 1.4137 0.5166 0.027 Uiso 1 1 calc R
C16 C -0.0208(3) 1.2875(3) 0.3900(3) 0.0177(6) Uani 1 1 d .
C17 C 0.2696(3) 0.9990(3) 0.4668(3) 0.0210(6) Uani 1 1 d .
H17A H 0.2107 0.9301 0.4375 0.032 Uiso 1 1 calc R
H17B H 0.3046 0.9692 0.5472 0.032 Uiso 1 1 calc R
H17C H 0.3694 1.0216 0.4043 0.032 Uiso 1 1 calc R
C18 C -0.0896(4) 1.3472(3) 0.2767(3) 0.0249(7) Uani 1 1 d .
H18A H -0.1735 1.2908 0.2561 0.037 Uiso 1 1 calc R
H18B H 0.0028 1.3580 0.2051 0.037 Uiso 1 1 calc R
H18C H -0.1428 1.4316 0.2952 0.037 Uiso 1 1 calc R
C19 C 0.1663(4) 1.0802(3) 0.1714(3) 0.0163(6) Uani 1 1 d .

loop_
_atom_site_aniso_label
_atom_site_aniso_U_11
_atom_site_aniso_U_22
_atom_site_aniso_U_33
_atom_site_aniso_U_23
_atom_site_aniso_U_13
_atom_site_aniso_U_12
Pt1 0.02167(7) 0.01302(7) 0.01047(6) -0.00015(4) -0.00317(4) 0.00054(4)
Cl1 0.0350(4) 0.0156(3) 0.0150(3) -0.0004(3) -0.0052(3) 0.0049(3)
Cl2 0.0368(4) 0.0191(3) 0.0135(3) -0.0033(3) -0.0024(3) 0.0049(3)
N1 0.0212(12) 0.0182(13) 0.0155(12) 0.0006(10) -0.0015(9) -0.0009(10)
N2 0.0202(12) 0.0187(12) 0.0138(12) 0.0007(10) -0.0031(9) -0.0017(9)
C1 0.0204(14) 0.0164(14) 0.0159(13) 0.0039(11) -0.0003(11) 0.0025(11)
C2 0.0167(13) 0.0203(15) 0.0173(13) -0.0005(11) 0.0005(10) 0.0021(11)
C3 0.0214(15) 0.0180(15) 0.0252(15) -0.0022(12) -0.0011(12) 0.0006(11)
C4 0.0242(15) 0.0154(14) 0.0250(15) 0.0020(12) 0.0015(12) 0.0042(12)
C5 0.0217(14) 0.0232(15) 0.0141(13) 0.0038(11) -0.0012(11) 0.0047(12)
C6 0.0151(13) 0.0202(15) 0.0160(13) 0.0011(11) 0.0004(10) 0.0001(11)
C7 0.0242(15) 0.0216(15) 0.0232(16) -0.0023(12) -0.0058(12) -0.0003(12)
C8 0.0255(15) 0.0232(16) 0.0197(15) -0.0008(12) -0.0036(12) -0.0023(12)
C9 0.0209(14) 0.0194(15) 0.0130(13) -0.0039(11) -0.0021(10) -0.0020(11)
C11 0.0170(13) 0.0188(14) 0.0124(12) -0.0020(11) -0.0007(10) -0.0030(11)
C12 0.0153(13) 0.0201(15) 0.0162(13) 0.0002(11) -0.0016(10) -0.0026(11)
C13 0.0214(15) 0.0286(17) 0.0150(13) -0.0017(12) -0.0028(11) -0.0062(12)
C14 0.0255(16) 0.0301(17) 0.0183(14) -0.0084(13) 0.0023(12) -0.0068(13)
C15 0.0188(14) 0.0202(15) 0.0280(16) -0.0063(12) 0.0012(12) -0.0011(11)
C16 0.0156(13) 0.0192(14) 0.0177(13) 0.0002(11) -0.0015(10) -0.0033(11)
C17 0.0210(15) 0.0230(16) 0.0192(14) 0.0001(12) -0.0050(11) 0.0008(12)
C18 0.0218(15) 0.0257(16) 0.0267(16) 0.0022(13) -0.0058(12) 0.0028(12)
C19 0.0198(14) 0.0130(13) 0.0167(14) 0.0029(11) -0.0071(11) -0.0015(10)

loop_
_atom_type_symbol
_atom_type_description
_atom_type_scat_dispersion_real
_atom_type_scat_dispersion_imag
_atom_type_scat_source
C C 0.0033 0.0016 'International Tables Vol C Tables 4.2.6.8 and 6.1.1.4'
H H 0.0000 0.0000 'International Tables Vol C Tables 4.2.6.8 and 6.1.1.4'
N N 0.0061 0.0033 'International Tables Vol C Tables 4.2.6.8 and 6.1.1.4'
Cl Cl 0.1484 0.1585 'International Tables Vol C Tables 4.2.6.8 and 6.1.1.4'
Pt Pt -1.7033 8.3905 'International Tables Vol C Tables 4.2.6.8 and 6.1.1.4'

loop_
_geom_angle_atom_site_label_1
_geom_angle_atom_site_label_2
_geom_angle_atom_site_label_3
_geom_angle
C9 Pt1 C19 91.78(12)
C9 Pt1 Cl1 179.61(9)
C19 Pt1 Cl1 88.12(8)
C9 Pt1 Cl2 88.63(8)
C19 Pt1 Cl2 178.41(8)
Cl1 Pt1 Cl2 91.48(3)
C9 N1 C1 172.2(3)
C19 N2 C11 177.2(3)
C2 C1 C6 124.4(3)
C2 C1 N1 117.1(3)
C6 C1 N1 118.6(3)
C3 C2 C1 116.7(3)
C3 C2 C7 121.9(3)
C1 C2 C7 121.4(3)
C4 C3 C2 120.9(3)
C3 C4 C5 120.4(3)
C6 C5 C4 121.4(3)
C5 C6 C1 116.3(3)
C5 C6 C8 121.9(3)
C1 C6 C8 121.8(3)
N1 C9 Pt1 179.3(3)
C12 C11 C16 124.4(3)
C12 C11 N2 117.7(3)
C16 C11 N2 117.9(3)
C13 C12 C11 116.5(3)
C13 C12 C17 122.8(3)
C11 C12 C17 120.7(3)
C14 C13 C12 121.2(3)
C13 C14 C15 120.7(3)
C14 C15 C16 120.8(3)
C15 C16 C11 116.5(3)
C15 C16 C18 122.4(3)
C11 C16 C18 121.1(3)
N2 C19 Pt1 177.2(3)

loop_
_geom_bond_atom_site_label_1
_geom_bond_atom_site_label_2
_geom_bond_distance
Pt1 C9 1.908(3)
Pt1 C19 1.912(3)
Pt1 Cl1 2.3182(7)
Pt1 Cl2 2.3209(7)
N1 C9 1.149(4)
N1 C1 1.410(4)
N2 C19 1.144(4)
N2 C11 1.403(4)
C1 C2 1.399(4)
C1 C6 1.400(4)
C2 C3 1.391(4)
C2 C7 1.503(4)
C3 C4 1.387(4)
C4 C5 1.391(4)
C5 C6 1.387(4)
C6 C8 1.504(4)
C11 C12 1.399(4)
C11 C16 1.401(4)
C12 C13 1.391(4)
C12 C17 1.499(4)
C13 C14 1.382(5)
C14 C15 1.391(5)
C15 C16 1.394(4)
C16 C18 1.503(4)

loop_
_geom_hbond_atom_site_label_D
_geom_hbond_atom_site_label_H
_geom_hbond_atom_site_label_A
_geom_hbond_distance_DH
_geom_hbond_distance_HA
_geom_hbond_distance_DA
_geom_hbond_angle_DHA
_geom_hbond_site_symmetry_A
C7 H7A Cl1 0.98 2.89 3.847(3) 165.3 1_545
C13 H13 Cl1 0.95 2.91 3.633(3) 133.8 1_556
